data_2225240
loop_
_publ_author_name
'Gowda, B. Thimme'
'Foro, Sabine'
'Nirmala, P. G.'
'Fuess, Hartmut'

_publ_section_title
;
 <i>N</i>-(2,5-Dichlorophenyl)benzenesulfonamide
;
_journal_coeditor_code FL2289
_journal_issue 3
_journal_name_full 'Acta Crystallographica Section E'
_journal_page_first o594
_journal_paper_doi 10.1107/S1600536810004769
_journal_volume 66
_journal_year 2010
_chemical_formula_iupac 'C12 H9 Cl2 N O2 S'
_chemical_formula_moiety 'C12 H9 Cl2 N O2 S'
_chemical_formula_sum 'C12 H9 Cl2 N O2 S'
_chemical_formula_weight 302.16
_chemical_name_systematic
;
<i>N</i>-(2,5-Dichlorophenyl)benzenesulfonamide
;
_space_group_IT_number 14
_symmetry_cell_setting monoclinic
_symmetry_space_group_name_Hall '-P 2yn'
_symmetry_space_group_name_H-M 'P 1 21/n 1'
_atom_sites_solution_hydrogens geom
_atom_sites_solution_primary direct
_atom_sites_solution_secondary difmap
_audit_creation_method SHELXL-97
_cell_angle_alpha 90.00
_cell_angle_beta 114.42(2)
_cell_angle_gamma 90.00
_cell_formula_units_Z 4
_cell_length_a 9.5950(10)
_cell_length_b 14.188(2)
_cell_length_c 10.4240(10)
_cell_measurement_reflns_used 2765
_cell_measurement_temperature 299(2)
_cell_measurement_theta_max 27.76
_cell_measurement_theta_min 2.72
_cell_volume 1292.1(3)
_computing_cell_refinement
;
CrysAlis RED (Oxford Diffraction, 2009)
;
_computing_data_collection
;
CrysAlis CCD (Oxford Diffraction, 2009)
;
_computing_data_reduction
;
CrysAlis RED (Oxford Diffraction, 2009)
;
_computing_molecular_graphics 'PLATON (Spek, 2009)'
_computing_publication_material 'SHELXL97 (Sheldrick, 2008)'
_computing_structure_refinement 'SHELXL97 (Sheldrick, 2008)'
_computing_structure_solution 'SHELXS97 (Sheldrick, 2008)'
_diffrn_ambient_temperature 299(2)
_diffrn_measured_fraction_theta_full 0.998
_diffrn_measured_fraction_theta_max 0.998
_diffrn_measurement_device_type
;
Oxford Diffraction Xcalibur diffractometer
with a Sapphire CCD Detector
;
_diffrn_measurement_method
;
Rotation method data acquisition using omega and phi scans.
;
_diffrn_radiation_monochromator graphite
_diffrn_radiation_source 'fine-focus sealed tube'
_diffrn_radiation_type MoK\a
_diffrn_radiation_wavelength 0.71073
_diffrn_reflns_av_R_equivalents 0.0099
_diffrn_reflns_av_sigmaI/netI 0.0141
_diffrn_reflns_limit_h_max 11
_diffrn_reflns_limit_h_min -11
_diffrn_reflns_limit_k_max 17
_diffrn_reflns_limit_k_min -13
_diffrn_reflns_limit_l_max 13
_diffrn_reflns_limit_l_min -7
_diffrn_reflns_number 5199
_diffrn_reflns_theta_full 26.37
_diffrn_reflns_theta_max 26.37
_diffrn_reflns_theta_min 2.74
_diffrn_standards_decay_% 0
_diffrn_standards_number 0
_exptl_absorpt_coefficient_mu 0.655
_exptl_absorpt_correction_T_max 0.8177
_exptl_absorpt_correction_T_min 0.7614
_exptl_absorpt_correction_type multi-scan
_exptl_absorpt_process_details
;
(CrysAlis RED; Oxford Diffraction, 2009)
;
_exptl_crystal_colour colourless
_exptl_crystal_density_diffrn 1.553
_exptl_crystal_density_method 'not measured'
_exptl_crystal_description prism
_exptl_crystal_F_000 616
_exptl_crystal_size_max 0.44
_exptl_crystal_size_mid 0.40
_exptl_crystal_size_min 0.32
_refine_diff_density_max 0.232
_refine_diff_density_min -0.337
_refine_ls_extinction_coef 0.0316(18)
_refine_ls_extinction_expression Fc^*^=kFc[1+0.001xFc^2^\l^3^/sin(2\q)]^-1/4^
_refine_ls_extinction_method SHELXL
_refine_ls_goodness_of_fit_ref 1.052
_refine_ls_hydrogen_treatment mixed
_refine_ls_matrix_type full
_refine_ls_number_parameters 167
_refine_ls_number_reflns 2638
_refine_ls_number_restraints 1
_refine_ls_restrained_S_all 1.052
_refine_ls_R_factor_all 0.0388
_refine_ls_R_factor_gt 0.0314
_refine_ls_shift/su_max 0.001
_refine_ls_shift/su_mean 0.000
_refine_ls_structure_factor_coef Fsqd
_refine_ls_weighting_details 'calc w=1/[\s^2^(Fo^2^)+(0.0435P)^2^+0.4815P] where P=(Fo^2^+2Fc^2^)/3'
_refine_ls_weighting_scheme calc
_refine_ls_wR_factor_gt 0.0823
_refine_ls_wR_factor_ref 0.0863
_reflns_number_gt 2225
_reflns_number_total 2638
_reflns_threshold_expression >2sigma(I)
_cod_data_source_file fl2289.cif
_cod_data_source_block I
_cod_original_sg_symbol_H-M 'P 21/n'
_cod_database_code 2225240
_cod_database_fobs_code 2225240

loop_
_symmetry_equiv_pos_as_xyz
'x, y, z'
'-x+1/2, y+1/2, -z+1/2'
'-x, -y, -z'
'x-1/2, -y-1/2, z-1/2'

loop_
_atom_site_type_symbol
_atom_site_label
_atom_site_fract_x
_atom_site_fract_y
_atom_site_fract_z
_atom_site_U_iso_or_equiv
_atom_site_adp_type
_atom_site_calc_flag
_atom_site_refinement_flags
_atom_site_occupancy
_atom_site_disorder_assembly
_atom_site_disorder_group
C C1 -0.10881(19) 0.57873(12) 0.71058(18) 0.0342(4) Uani d . 1 . .
C C2 -0.0940(2) 0.61982(15) 0.8359(2) 0.0482(5) Uani d . 1 . .
H H2 -0.0255 0.5957 0.9217 0.058 Uiso calc R 1 . .
C C3 -0.1826(3) 0.69707(18) 0.8311(3) 0.0665(7) Uani d . 1 . .
H H3 -0.1732 0.7259 0.9145 0.080 Uiso calc R 1 . .
C C4 -0.2852(3) 0.73206(17) 0.7038(3) 0.0690(7) Uani d . 1 . .
H H4 -0.3452 0.7840 0.7016 0.083 Uiso calc R 1 . .
C C5 -0.2991(3) 0.69043(18) 0.5800(3) 0.0675(7) Uani d . 1 . .
H H5 -0.3688 0.7143 0.4943 0.081 Uiso calc R 1 . .
C C6 -0.2105(2) 0.61368(15) 0.5821(2) 0.0501(5) Uani d . 1 . .
H H6 -0.2188 0.5858 0.4984 0.060 Uiso calc R 1 . .
C C7 0.27503(19) 0.56534(12) 0.85564(18) 0.0338(4) Uani d . 1 . .
C C8 0.3535(2) 0.64497(13) 0.8424(2) 0.0403(4) Uani d . 1 . .
C C9 0.4606(2) 0.68914(15) 0.9591(2) 0.0515(5) Uani d . 1 . .
H H9 0.5129 0.7414 0.9479 0.062 Uiso calc R 1 . .
C C10 0.4906(2) 0.65644(16) 1.0922(2) 0.0528(5) Uani d . 1 . .
H H10 0.5621 0.6865 1.1713 0.063 Uiso calc R 1 . .
C C11 0.4128(2) 0.57828(14) 1.10589(19) 0.0429(4) Uani d . 1 . .
C C12 0.3074(2) 0.53198(13) 0.99013(18) 0.0386(4) Uani d . 1 . .
H H12 0.2581 0.4785 1.0022 0.046 Uiso calc R 1 . .
N N1 0.17095(17) 0.51827(11) 0.73345(15) 0.0363(3) Uani d D 1 . .
H H1N 0.166(2) 0.5403(13) 0.6564(14) 0.044 Uiso d D 1 . .
O O1 -0.05974(16) 0.43413(9) 0.58100(13) 0.0443(3) Uani d . 1 . .
O O2 0.02450(15) 0.42616(9) 0.83833(13) 0.0462(3) Uani d . 1 . .
Cl Cl1 0.31855(6) 0.68832(4) 0.67634(6) 0.05849(18) Uani d . 1 . .
Cl Cl2 0.44864(7) 0.53545(5) 1.27273(5) 0.06258(19) Uani d . 1 . .
S S1 0.00256(5) 0.47941(3) 0.71548(4) 0.03304(14) Uani d . 1 . .

loop_
_atom_site_aniso_label
_atom_site_aniso_U_11
_atom_site_aniso_U_22
_atom_site_aniso_U_33
_atom_site_aniso_U_12
_atom_site_aniso_U_13
_atom_site_aniso_U_23
C1 0.0319(9) 0.0366(9) 0.0350(9) -0.0051(7) 0.0147(7) -0.0037(7)
C2 0.0452(11) 0.0609(13) 0.0406(10) -0.0044(9) 0.0200(9) -0.0115(9)
C3 0.0580(14) 0.0735(16) 0.0783(17) -0.0084(12) 0.0385(13) -0.0330(14)
C4 0.0510(13) 0.0540(14) 0.109(2) 0.0053(11) 0.0400(14) -0.0137(14)
C5 0.0563(14) 0.0647(15) 0.0737(16) 0.0185(12) 0.0190(12) 0.0078(13)
C6 0.0473(11) 0.0551(12) 0.0418(11) 0.0082(9) 0.0125(9) -0.0003(9)
C7 0.0272(8) 0.0366(9) 0.0352(9) 0.0026(7) 0.0106(7) -0.0005(7)
C8 0.0344(9) 0.0397(10) 0.0434(10) 0.0020(7) 0.0126(8) 0.0064(8)
C9 0.0441(11) 0.0457(11) 0.0587(13) -0.0129(9) 0.0152(9) -0.0018(9)
C10 0.0427(11) 0.0575(13) 0.0477(11) -0.0115(9) 0.0083(9) -0.0106(10)
C11 0.0342(9) 0.0540(12) 0.0351(9) 0.0011(8) 0.0090(7) -0.0019(8)
C12 0.0333(9) 0.0421(10) 0.0376(9) -0.0028(7) 0.0118(8) 0.0004(8)
N1 0.0340(8) 0.0450(9) 0.0306(7) -0.0030(6) 0.0140(6) -0.0007(6)
O1 0.0510(8) 0.0428(7) 0.0338(7) -0.0064(6) 0.0123(6) -0.0099(5)
O2 0.0507(8) 0.0454(7) 0.0357(7) -0.0107(6) 0.0112(6) 0.0078(6)
Cl1 0.0530(3) 0.0621(3) 0.0535(3) -0.0064(2) 0.0152(2) 0.0205(3)
Cl2 0.0564(3) 0.0871(4) 0.0342(3) -0.0090(3) 0.0085(2) 0.0007(3)
S1 0.0356(2) 0.0331(2) 0.0272(2) -0.00569(17) 0.00974(17) -0.00172(16)

loop_
_atom_type_symbol
_atom_type_description
_atom_type_scat_dispersion_real
_atom_type_scat_dispersion_imag
_atom_type_scat_source
C C 0.0033 0.0016 'International Tables Vol C Tables 4.2.6.8 and 6.1.1.4'
H H 0.0000 0.0000 'International Tables Vol C Tables 4.2.6.8 and 6.1.1.4'
N N 0.0061 0.0033 'International Tables Vol C Tables 4.2.6.8 and 6.1.1.4'
O O 0.0106 0.0060 'International Tables Vol C Tables 4.2.6.8 and 6.1.1.4'
Cl Cl 0.1484 0.1585 'International Tables Vol C Tables 4.2.6.8 and 6.1.1.4'
S S 0.1246 0.1234 'International Tables Vol C Tables 4.2.6.8 and 6.1.1.4'

loop_
_geom_angle_atom_site_label_1
_geom_angle_atom_site_label_2
_geom_angle_atom_site_label_3
_geom_angle_site_symmetry_1
_geom_angle_site_symmetry_3
_geom_angle
_geom_angle_publ_flag
C6 C1 C2 . . 121.31(18) ?
C6 C1 S1 . . 119.54(14) ?
C2 C1 S1 . . 119.15(15) ?
C3 C2 C1 . . 118.8(2) ?
C3 C2 H2 . . 120.6 ?
C1 C2 H2 . . 120.6 ?
C2 C3 C4 . . 120.4(2) ?
C2 C3 H3 . . 119.8 ?
C4 C3 H3 . . 119.8 ?
C5 C4 C3 . . 120.2(2) ?
C5 C4 H4 . . 119.9 ?
C3 C4 H4 . . 119.9 ?
C4 C5 C6 . . 120.4(2) ?
C4 C5 H5 . . 119.8 ?
C6 C5 H5 . . 119.8 ?
C5 C6 C1 . . 118.9(2) ?
C5 C6 H6 . . 120.6 ?
C1 C6 H6 . . 120.6 ?
C12 C7 C8 . . 118.11(16) ?
C12 C7 N1 . . 121.79(16) ?
C8 C7 N1 . . 120.03(15) ?
C9 C8 C7 . . 121.14(18) ?
C9 C8 Cl1 . . 119.11(15) ?
C7 C8 Cl1 . . 119.74(14) ?
C10 C9 C8 . . 120.44(19) ?
C10 C9 H9 . . 119.8 ?
C8 C9 H9 . . 119.8 ?
C9 C10 C11 . . 118.67(18) ?
C9 C10 H10 . . 120.7 ?
C11 C10 H10 . . 120.7 ?
C10 C11 C12 . . 121.72(18) ?
C10 C11 Cl2 . . 119.63(15) ?
C12 C11 Cl2 . . 118.65(15) ?
C11 C12 C7 . . 119.90(17) ?
C11 C12 H12 . . 120.1 ?
C7 C12 H12 . . 120.1 ?
C7 N1 S1 . . 123.65(12) ?
C7 N1 H1N . . 115.0(15) ?
S1 N1 H1N . . 110.3(15) ?
O2 S1 O1 . . 119.31(8) ?
O2 S1 N1 . . 107.60(8) ?
O1 S1 N1 . . 104.80(8) ?
O2 S1 C1 . . 108.27(8) ?
O1 S1 C1 . . 109.23(8) ?
N1 S1 C1 . . 106.97(8) ?

loop_
_geom_bond_atom_site_label_1
_geom_bond_atom_site_label_2
_geom_bond_site_symmetry_2
_geom_bond_distance
_geom_bond_publ_flag
C1 C6 . 1.383(3) ?
C1 C2 . 1.383(2) ?
C1 S1 . 1.7565(18) ?
C2 C3 . 1.375(3) ?
C2 H2 . 0.9300 ?
C3 C4 . 1.377(4) ?
C3 H3 . 0.9300 ?
C4 C5 . 1.375(4) ?
C4 H4 . 0.9300 ?
C5 C6 . 1.376(3) ?
C5 H5 . 0.9300 ?
C6 H6 . 0.9300 ?
C7 C12 . 1.388(2) ?
C7 C8 . 1.396(2) ?
C7 N1 . 1.419(2) ?
C8 C9 . 1.377(3) ?
C8 Cl1 . 1.7343(19) ?
C9 C10 . 1.375(3) ?
C9 H9 . 0.9300 ?
C10 C11 . 1.377(3) ?
C10 H10 . 0.9300 ?
C11 C12 . 1.379(2) ?
C11 Cl2 . 1.737(2) ?
C12 H12 . 0.9300 ?
N1 S1 . 1.6430(15) ?
N1 H1N . 0.844(9) ?
O1 S1 . 1.4292(13) ?
O2 S1 . 1.4254(13) ?

loop_
_geom_hbond_atom_site_label_D
_geom_hbond_atom_site_label_H
_geom_hbond_atom_site_label_A
_geom_hbond_site_symmetry_A
_geom_hbond_distance_DH
_geom_hbond_distance_HA
_geom_hbond_distance_DA
_geom_hbond_angle_DHA
N1 H1N O1 3_566 0.844(9) 2.282(12) 3.074(2) 156.2(19)
N1 H1N Cl1 . 0.844(9) 2.520(19) 2.9795(16) 115.3(16)

loop_
_geom_torsion_atom_site_label_1
_geom_torsion_atom_site_label_2
_geom_torsion_atom_site_label_3
_geom_torsion_atom_site_label_4
_geom_torsion_site_symmetry_1
_geom_torsion_site_symmetry_2
_geom_torsion_site_symmetry_3
_geom_torsion_site_symmetry_4
_geom_torsion
_geom_torsion_publ_flag
C6 C1 C2 C3 . . . . -0.1(3) ?
S1 C1 C2 C3 . . . . -179.45(16) ?
C1 C2 C3 C4 . . . . 0.7(3) ?
C2 C3 C4 C5 . . . . -0.5(4) ?
C3 C4 C5 C6 . . . . -0.2(4) ?
C4 C5 C6 C1 . . . . 0.7(4) ?
C2 C1 C6 C5 . . . . -0.5(3) ?
S1 C1 C6 C5 . . . . 178.75(18) ?
C12 C7 C8 C9 . . . . 0.3(3) ?
N1 C7 C8 C9 . . . . -176.78(18) ?
C12 C7 C8 Cl1 . . . . 179.19(13) ?
N1 C7 C8 Cl1 . . . . 2.1(2) ?
C7 C8 C9 C10 . . . . -1.2(3) ?
Cl1 C8 C9 C10 . . . . 179.95(17) ?
C8 C9 C10 C11 . . . . 0.7(3) ?
C9 C10 C11 C12 . . . . 0.6(3) ?
C9 C10 C11 Cl2 . . . . 179.98(17) ?
C10 C11 C12 C7 . . . . -1.5(3) ?
Cl2 C11 C12 C7 . . . . 179.16(13) ?
C8 C7 C12 C11 . . . . 1.0(3) ?
N1 C7 C12 C11 . . . . 178.02(17) ?
C12 C7 N1 S1 . . . . 45.9(2) ?
C8 C7 N1 S1 . . . . -137.14(15) ?
C7 N1 S1 O2 . . . . -49.78(17) ?
C7 N1 S1 O1 . . . . -177.73(14) ?
C7 N1 S1 C1 . . . . 66.36(16) ?
C6 C1 S1 O2 . . . . -146.50(15) ?
C2 C1 S1 O2 . . . . 32.81(16) ?
C6 C1 S1 O1 . . . . -15.12(18) ?
C2 C1 S1 O1 . . . . 164.19(14) ?
C6 C1 S1 N1 . . . . 97.79(16) ?
C2 C1 S1 N1 . . . . -82.90(16) ?

loop_
_cod_related_entry_id
_cod_related_entry_database
_cod_related_entry_code
1 ChemSpider 667846
